data_2218480
loop_
_publ_author_name
'Yu, Ying-Hui'
'Liu, Ji-Long'
'Niu, Li-Zhong'
'Hou, Guang-Feng'
'Gao, Jin-Sheng'

_publ_section_title <i>trans</i>-5-(4-Chlorophenyl)<i>-N</i>-cyclohexyl-4-methyl-2-oxo-1,3-thiazolidine-3-carboxamide
_journal_coeditor_code NG2450
_journal_issue 6
_journal_name_full 'Acta Crystallographica Section E'
_journal_page_first o1019
_journal_paper_doi 10.1107/S1600536808012634
_journal_volume 64
_journal_year 2008
_chemical_formula_iupac 'C17 H21 Cl N2 O2 S'
_chemical_formula_moiety 'C17 H21 Cl N2 O2 S'
_chemical_formula_sum 'C17 H21 Cl N2 O2 S'
_chemical_formula_weight 352.88
_chemical_name_systematic
;
<i>trans</i>-5-(4-Chlorophenyl)<i>-N</i>-cyclohexyl-4-methyl-2-oxo-1,3-
thiazolidine-3-carboxamide
;
_space_group_IT_number 14
_symmetry_cell_setting monoclinic
_symmetry_space_group_name_Hall '-P 2ybc'
_symmetry_space_group_name_H-M 'P 1 21/c 1'
_atom_sites_solution_hydrogens geom
_atom_sites_solution_primary direct
_atom_sites_solution_secondary difmap
_cell_angle_alpha 90.00
_cell_angle_beta 111.830(14)
_cell_angle_gamma 90.00
_cell_formula_units_Z 4
_cell_length_a 10.284(4)
_cell_length_b 11.799(5)
_cell_length_c 15.902(5)
_cell_measurement_reflns_used 12810
_cell_measurement_temperature 291(2)
_cell_measurement_theta_max 27.48
_cell_measurement_theta_min 3.25
_cell_volume 1791.2(12)
_computing_cell_refinement 'RAPID-AUTO (Rigaku, 1998)'
_computing_data_collection 'RAPID-AUTO (Rigaku, 1998)'
_computing_data_reduction 'CrystalStructure (Rigaku/MSC, 2002)'
_computing_molecular_graphics 'SHELXTL (Sheldrick, 2008)'
_computing_publication_material 'SHELXL97 (Sheldrick, 2008)'
_computing_structure_refinement 'SHELXL97 (Sheldrick, 2008)'
_computing_structure_solution 'SHELXS97 (Sheldrick, 2008)'
_diffrn_ambient_temperature 291(2)
_diffrn_measured_fraction_theta_full 0.996
_diffrn_measured_fraction_theta_max 0.996
_diffrn_measurement_device_type 'Rigaku R-AXIS RAPID'
_diffrn_measurement_method \w
_diffrn_radiation_monochromator graphite
_diffrn_radiation_source 'fine-focus sealed tube'
_diffrn_radiation_type MoK\a
_diffrn_radiation_wavelength 0.71073
_diffrn_reflns_av_R_equivalents 0.0325
_diffrn_reflns_av_sigmaI/netI 0.0265
_diffrn_reflns_limit_h_max 11
_diffrn_reflns_limit_h_min -13
_diffrn_reflns_limit_k_max 15
_diffrn_reflns_limit_k_min -15
_diffrn_reflns_limit_l_max 20
_diffrn_reflns_limit_l_min -19
_diffrn_reflns_number 17194
_diffrn_reflns_theta_full 27.47
_diffrn_reflns_theta_max 27.47
_diffrn_reflns_theta_min 3.26
_diffrn_standards_decay_% 0
_diffrn_standards_interval_count 0
_diffrn_standards_interval_time 0
_diffrn_standards_number 0
_exptl_absorpt_coefficient_mu 0.340
_exptl_absorpt_correction_T_max 0.9183
_exptl_absorpt_correction_T_min 0.9132
_exptl_absorpt_correction_type multi-scan
_exptl_absorpt_process_details '(ABSCOR; Higashi, 1995)'
_exptl_crystal_colour colorless
_exptl_crystal_density_diffrn 1.309
_exptl_crystal_density_method 'not measured'
_exptl_crystal_description block
_exptl_crystal_F_000 744
_exptl_crystal_size_max 0.27
_exptl_crystal_size_mid 0.26
_exptl_crystal_size_min 0.25
_refine_diff_density_max 0.274
_refine_diff_density_min -0.271
_refine_ls_extinction_method none
_refine_ls_goodness_of_fit_ref 1.058
_refine_ls_hydrogen_treatment constr
_refine_ls_matrix_type full
_refine_ls_number_parameters 209
_refine_ls_number_reflns 4088
_refine_ls_number_restraints 0
_refine_ls_restrained_S_all 1.058
_refine_ls_R_factor_all 0.0568
_refine_ls_R_factor_gt 0.0405
_refine_ls_shift/su_max 0.001
_refine_ls_shift/su_mean 0.000
_refine_ls_structure_factor_coef Fsqd
_refine_ls_weighting_details 'calc w=1/[\s^2^(Fo^2^)+(0.0513P)^2^+0.331P] where P=(Fo^2^+2Fc^2^)/3'
_refine_ls_weighting_scheme calc
_refine_ls_wR_factor_gt 0.1016
_refine_ls_wR_factor_ref 0.1090
_reflns_number_gt 3066
_reflns_number_total 4088
_reflns_threshold_expression I>2\s(I)
_cod_data_source_file ng2450.cif
_cod_data_source_block I
_cod_original_sg_symbol_H-M 'P 21/c'
_cod_database_code 2218480
_cod_database_fobs_code 2218480

loop_
_symmetry_equiv_pos_as_xyz
'x, y, z'
'-x, y+1/2, -z+1/2'
'-x, -y, -z'
'x, -y-1/2, z-1/2'

loop_
_atom_site_type_symbol
_atom_site_label
_atom_site_fract_x
_atom_site_fract_y
_atom_site_fract_z
_atom_site_U_iso_or_equiv
_atom_site_adp_type
_atom_site_calc_flag
_atom_site_refinement_flags
_atom_site_occupancy
C C1 0.5475(2) 1.00752(16) 0.78248(11) 0.0503(4) Uani d . 1
C C2 0.5027(2) 1.07700(16) 0.83577(12) 0.0564(5) Uani d . 1
H H1 0.5544 1.1405 0.8637 0.068 Uiso calc R 1
C C3 0.3794(2) 1.05051(15) 0.84691(12) 0.0540(5) Uani d . 1
H H2 0.3480 1.0976 0.8823 0.065 Uiso calc R 1
C C4 0.30034(18) 0.95543(13) 0.80670(10) 0.0426(4) Uani d . 1
C C5 0.3492(2) 0.88779(15) 0.75323(11) 0.0509(4) Uani d . 1
H H3 0.2985 0.8239 0.7253 0.061 Uiso calc R 1
C C6 0.4717(2) 0.91368(16) 0.74085(12) 0.0547(5) Uani d . 1
H H4 0.5027 0.8679 0.7045 0.066 Uiso calc R 1
C C7 0.17090(18) 0.93163(14) 0.82722(12) 0.0460(4) Uani d . 1
H H5 0.1281 1.0046 0.8313 0.055 Uiso calc R 1
C C8 0.20030(17) 0.86779(12) 0.91720(11) 0.0392(4) Uani d . 1
H H6 0.2982 0.8802 0.9567 0.047 Uiso calc R 1
C C9 0.1069(2) 0.90648(17) 0.96633(16) 0.0638(5) Uani d . 1
H H7 0.0106 0.9016 0.9262 0.096 Uiso calc R 1
H H8 0.1289 0.9835 0.9859 0.096 Uiso calc R 1
H H9 0.1220 0.8588 1.0181 0.096 Uiso calc R 1
C C10 0.08671(16) 0.72176(14) 0.80822(11) 0.0418(4) Uani d . 1
C C11 0.24351(16) 0.66650(13) 0.96508(10) 0.0382(3) Uani d . 1
C C12 0.27713(17) 0.46582(13) 1.00756(11) 0.0426(4) Uani d . 1
H H11 0.3500 0.4975 1.0615 0.051 Uiso calc R 1
C C13 0.34475(19) 0.37870(16) 0.96687(12) 0.0506(4) Uani d . 1
H H12 0.4216 0.4134 0.9548 0.061 Uiso calc R 1
H H13 0.2767 0.3519 0.9098 0.061 Uiso calc R 1
C C14 0.3994(2) 0.27909(16) 1.03110(15) 0.0640(6) Uani d . 1
H H14 0.4387 0.2227 1.0029 0.077 Uiso calc R 1
H H15 0.4734 0.3049 1.0861 0.077 Uiso calc R 1
C C15 0.2844(3) 0.22642(17) 1.05453(16) 0.0745(7) Uani d . 1
H H16 0.3218 0.1637 1.0959 0.089 Uiso calc R 1
H H17 0.2127 0.1969 1.0000 0.089 Uiso calc R 1
C C16 0.2203(2) 0.3122(2) 1.09784(15) 0.0721(6) Uani d . 1
H H18 0.2902 0.3371 1.1549 0.087 Uiso calc R 1
H H19 0.1441 0.2772 1.1105 0.087 Uiso calc R 1
C C17 0.1650(2) 0.41410(18) 1.03619(13) 0.0561(5) Uani d . 1
H H20 0.0863 0.3908 0.9828 0.067 Uiso calc R 1
H H21 0.1318 0.4707 1.0677 0.067 Uiso calc R 1
Cl Cl1 0.70303(6) 1.03996(6) 0.76763(4) 0.07627(19) Uani d . 1
N N1 0.18010(13) 0.74624(10) 0.89396(8) 0.0369(3) Uani d . 1
N N2 0.21922(17) 0.55814(12) 0.94286(10) 0.0558(4) Uani d . 1
H H10 0.1648 0.5422 0.8896 0.067 Uiso d R 1
O O1 0.04055(13) 0.62916(10) 0.77874(8) 0.0545(3) Uani d . 1
O O2 0.31689(14) 0.70170(10) 1.03933(7) 0.0520(3) Uani d . 1
S S1 0.03912(5) 0.84657(4) 0.74263(3) 0.06226(18) Uani d . 1

loop_
_atom_site_aniso_label
_atom_site_aniso_U_11
_atom_site_aniso_U_22
_atom_site_aniso_U_33
_atom_site_aniso_U_12
_atom_site_aniso_U_13
_atom_site_aniso_U_23
C1 0.0621(11) 0.0475(10) 0.0381(8) -0.0070(8) 0.0149(8) 0.0067(7)
C2 0.0721(12) 0.0442(10) 0.0500(10) -0.0206(9) 0.0192(9) -0.0081(8)
C3 0.0723(12) 0.0393(9) 0.0511(10) -0.0112(8) 0.0238(9) -0.0112(8)
C4 0.0533(9) 0.0299(8) 0.0347(7) -0.0024(7) 0.0048(7) 0.0050(6)
C5 0.0650(11) 0.0354(9) 0.0431(9) -0.0083(8) 0.0092(8) -0.0059(7)
C6 0.0706(12) 0.0479(11) 0.0434(9) -0.0012(9) 0.0187(9) -0.0042(8)
C7 0.0457(9) 0.0291(8) 0.0518(9) 0.0032(7) 0.0047(7) 0.0046(7)
C8 0.0427(8) 0.0263(7) 0.0462(8) -0.0002(6) 0.0137(7) -0.0025(6)
C9 0.0720(13) 0.0448(11) 0.0865(15) 0.0026(9) 0.0431(12) -0.0134(10)
C10 0.0359(8) 0.0384(9) 0.0428(8) 0.0002(6) 0.0049(7) 0.0003(7)
C11 0.0430(8) 0.0312(8) 0.0389(8) -0.0008(6) 0.0137(7) -0.0006(6)
C12 0.0500(9) 0.0285(8) 0.0398(8) 0.0008(6) 0.0058(7) 0.0011(6)
C13 0.0475(9) 0.0485(10) 0.0537(10) 0.0018(8) 0.0164(8) -0.0029(8)
C14 0.0599(12) 0.0448(11) 0.0698(12) 0.0186(9) 0.0039(10) -0.0057(9)
C15 0.0853(15) 0.0351(10) 0.0751(13) -0.0044(10) -0.0026(12) 0.0133(9)
C16 0.0732(13) 0.0748(15) 0.0641(12) -0.0126(12) 0.0206(11) 0.0223(11)
C17 0.0517(10) 0.0593(12) 0.0569(10) 0.0086(9) 0.0197(9) 0.0045(9)
Cl1 0.0787(4) 0.0850(4) 0.0734(3) -0.0163(3) 0.0380(3) 0.0019(3)
N1 0.0414(7) 0.0269(6) 0.0374(6) 0.0017(5) 0.0087(5) -0.0016(5)
N2 0.0764(10) 0.0290(7) 0.0418(7) -0.0011(7) -0.0013(7) 0.0002(6)
O1 0.0542(7) 0.0403(7) 0.0520(7) -0.0077(5) 0.0001(6) -0.0066(5)
O2 0.0719(8) 0.0352(6) 0.0370(6) -0.0045(6) 0.0066(6) -0.0013(5)
S1 0.0508(3) 0.0494(3) 0.0583(3) -0.0045(2) -0.0125(2) 0.0140(2)

loop_
_atom_type_symbol
_atom_type_description
_atom_type_scat_dispersion_real
_atom_type_scat_dispersion_imag
_atom_type_scat_source
C C 0.0033 0.0016 'International Tables Vol C Tables 4.2.6.8 and 6.1.1.4'
H H 0.0000 0.0000 'International Tables Vol C Tables 4.2.6.8 and 6.1.1.4'
Cl Cl 0.1484 0.1585 'International Tables Vol C Tables 4.2.6.8 and 6.1.1.4'
N N 0.0061 0.0033 'International Tables Vol C Tables 4.2.6.8 and 6.1.1.4'
O O 0.0106 0.0060 'International Tables Vol C Tables 4.2.6.8 and 6.1.1.4'
S S 0.1246 0.1234 'International Tables Vol C Tables 4.2.6.8 and 6.1.1.4'

loop_
_geom_angle_atom_site_label_1
_geom_angle_atom_site_label_2
_geom_angle_atom_site_label_3
_geom_angle
C6 C1 C2 121.10(19)
C6 C1 Cl1 119.77(16)
C2 C1 Cl1 119.14(15)
C1 C2 C3 118.59(17)
C1 C2 H1 120.7
C3 C2 H1 120.7
C2 C3 C4 122.04(18)
C2 C3 H2 119.0
C4 C3 H2 119.0
C5 C4 C3 117.47(18)
C5 C4 C7 125.03(15)
C3 C4 C7 117.46(16)
C6 C5 C4 121.16(16)
C6 C5 H3 119.4
C4 C5 H3 119.4
C1 C6 C5 119.64(18)
C1 C6 H4 120.2
C5 C6 H4 120.2
C4 C7 C8 113.97(13)
C4 C7 S1 114.69(13)
C8 C7 S1 104.59(11)
C4 C7 H5 107.8
C8 C7 H5 107.8
S1 C7 H5 107.8
N1 C8 C9 111.37(14)
N1 C8 C7 106.33(13)
C9 C8 C7 112.78(15)
N1 C8 H6 108.8
C9 C8 H6 108.8
C7 C8 H6 108.8
C8 C9 H7 109.5
C8 C9 H8 109.5
H7 C9 H8 109.5
C8 C9 H9 109.5
H7 C9 H9 109.5
H8 C9 H9 109.5
O1 C10 N1 126.92(15)
O1 C10 S1 122.68(12)
N1 C10 S1 110.40(11)
O2 C11 N2 125.23(15)
O2 C11 N1 118.71(14)
N2 C11 N1 116.04(13)
N2 C12 C13 109.64(15)
N2 C12 C17 110.75(15)
C13 C12 C17 112.11(15)
N2 C12 H11 108.1
C13 C12 H11 108.1
C17 C12 H11 108.1
C12 C13 C14 110.57(16)
C12 C13 H12 109.5
C14 C13 H12 109.5
C12 C13 H13 109.5
C14 C13 H13 109.5
H12 C13 H13 108.1
C15 C14 C13 110.99(16)
C15 C14 H14 109.4
C13 C14 H14 109.4
C15 C14 H15 109.4
C13 C14 H15 109.4
H14 C14 H15 108.0
C14 C15 C16 110.77(17)
C14 C15 H16 109.5
C16 C15 H16 109.5
C14 C15 H17 109.5
C16 C15 H17 109.5
H16 C15 H17 108.1
C15 C16 C17 111.00(18)
C15 C16 H18 109.4
C17 C16 H18 109.4
C15 C16 H19 109.4
C17 C16 H19 109.4
H18 C16 H19 108.0
C12 C17 C16 111.58(16)
C12 C17 H20 109.3
C16 C17 H20 109.3
C12 C17 H21 109.3
C16 C17 H21 109.3
H20 C17 H21 108.0
C10 N1 C11 126.26(13)
C10 N1 C8 115.70(12)
C11 N1 C8 117.47(12)
C11 N2 C12 122.90(14)
C11 N2 H10 118.1
C12 N2 H10 118.9
C10 S1 C7 93.26(8)

loop_
_geom_bond_atom_site_label_1
_geom_bond_atom_site_label_2
_geom_bond_distance
C1 C6 1.374(3)
C1 C2 1.376(3)
C1 Cl1 1.744(2)
C2 C3 1.380(3)
C2 H1 0.9300
C3 C4 1.393(2)
C3 H2 0.9300
C4 C5 1.389(3)
C4 C7 1.510(3)
C5 C6 1.379(3)
C5 H3 0.9300
C6 H4 0.9300
C7 C8 1.544(2)
C7 S1 1.8159(17)
C7 H5 0.9800
C8 N1 1.4763(19)
C8 C9 1.517(3)
C8 H6 0.9800
C9 H7 0.9600
C9 H8 0.9600
C9 H9 0.9600
C10 O1 1.214(2)
C10 N1 1.375(2)
C10 S1 1.7655(18)
C11 O2 1.2139(19)
C11 N2 1.325(2)
C11 N1 1.4286(19)
C12 N2 1.464(2)
C12 C13 1.514(2)
C12 C17 1.517(3)
C12 H11 0.9800
C13 C14 1.521(3)
C13 H12 0.9700
C13 H13 0.9700
C14 C15 1.501(3)
C14 H14 0.9700
C14 H15 0.9700
C15 C16 1.507(4)
C15 H16 0.9700
C15 H17 0.9700
C16 C17 1.522(3)
C16 H18 0.9700
C16 H19 0.9700
C17 H20 0.9700
C17 H21 0.9700
N2 H10 0.8445

loop_
_geom_hbond_atom_site_label_D
_geom_hbond_atom_site_label_H
_geom_hbond_atom_site_label_A
_geom_hbond_site_symmetry_A
_geom_hbond_distance_DH
_geom_hbond_distance_HA
_geom_hbond_distance_DA
_geom_hbond_angle_DHA
_geom_hbond_publ_flag
N2 H10 O1 . 0.84 2.03 2.706(2) 136.6 y
C2 H1 O2 3_677 0.93 2.47 3.386(2) 170.2 y
C5 H3 S1 . 0.93 2.79 3.168(2) 105.2 y
C12 H11 O2 . 0.98 2.44 2.831(2) 103.3 y

loop_
_cod_related_entry_id
_cod_related_entry_database
_cod_related_entry_code
1 ChemSpider 3753586
